data_1512333
loop_
_publ_author_name
'Nge, Choy-Eng'
'Gan, Chew-Yan'
'Low, Yun-Yee'
'Thomas, Noel F.'
'Kam, Toh-Seok'

_publ_section_title
;
 Voatinggine and Tabertinggine, Pentacyclic Indole Alkaloids Derived from
 an Iboga Precursor via a Common Cleavamine-Type Intermediate
;
_journal_issue 18
_journal_name_full 'Organic Letters'
_journal_page_first 4774
_journal_paper_doi 10.1021/ol4021404
_journal_volume 15
_journal_year 2013
_chemical_absolute_configuration ad
_chemical_formula_moiety 'C19 H20 N2 O, C H Cl3, H2 O'
_chemical_formula_sum 'C20 H23 Cl3 N2 O2'
_chemical_formula_weight 429.75
_chemical_melting_point 114.0(10)
_chemical_name_common Tabertinggine
_chemical_name_systematic
; 
 ? 
;
_space_group_IT_number 19
_symmetry_cell_setting orthorhombic
_symmetry_space_group_name_Hall 'P 2ac 2ab'
_symmetry_space_group_name_H-M 'P 21 21 21'
_atom_sites_solution_hydrogens geom
_atom_sites_solution_primary direct
_atom_sites_solution_secondary difmap
_audit_creation_method SHELXL-97
_cell_angle_alpha 90.00
_cell_angle_beta 90.00
_cell_angle_gamma 90.00
_cell_formula_units_Z 4
_cell_length_a 6.7462(2)
_cell_length_b 9.3007(3)
_cell_length_c 32.0517(9)
_cell_measurement_reflns_used 1601
_cell_measurement_temperature 100(2)
_cell_measurement_theta_max 29.25
_cell_measurement_theta_min 2.53
_cell_volume 2011.06(10)
_computing_cell_refinement 'SAINT (Bruker, 2007)'
_computing_data_collection 'APEX2 (Bruker, 2007)'
_computing_data_reduction 'SAINT (Bruker, 2007)'
_computing_molecular_graphics 'X-SEED (Barbour, 2001)'
_computing_publication_material
;  
SHELXL-97 (Sheldrick, 2008), enCIFer (Allen et al., 2004),
;
_computing_structure_refinement
;  
SHELXL97 (Sheldrick, 2008), Olex2 (Dolomanov & Puschmann, 2009)
;
_computing_structure_solution 'SHELXS97 (Sheldrick, 2008)'
_diffrn_ambient_temperature 100(2)
_diffrn_measured_fraction_theta_full 1.000
_diffrn_measured_fraction_theta_max 1.000
_diffrn_measurement_device_type 'CCD area detector'
_diffrn_measurement_method '\w scans'
_diffrn_radiation_monochromator graphite
_diffrn_radiation_source 'fine-focus sealed tube'
_diffrn_radiation_type MoK\a
_diffrn_radiation_wavelength 0.71073
_diffrn_reflns_av_R_equivalents 0.1101
_diffrn_reflns_av_sigmaI/netI 0.1006
_diffrn_reflns_limit_h_max 8
_diffrn_reflns_limit_h_min -8
_diffrn_reflns_limit_k_max 12
_diffrn_reflns_limit_k_min -12
_diffrn_reflns_limit_l_max 41
_diffrn_reflns_limit_l_min -41
_diffrn_reflns_number 18791
_diffrn_reflns_theta_full 25.00
_diffrn_reflns_theta_max 27.49
_diffrn_reflns_theta_min 2.28
_exptl_absorpt_coefficient_mu 0.474
_exptl_absorpt_correction_T_max 0.9906
_exptl_absorpt_correction_T_min 0.8479
_exptl_absorpt_correction_type multi-scan
_exptl_absorpt_process_details 'SADABS (Bruker, 2006)'
_exptl_crystal_colour colorless
_exptl_crystal_density_diffrn 1.419
_exptl_crystal_density_method 'not measured'
_exptl_crystal_description needle
_exptl_crystal_F_000 896
_exptl_crystal_size_max 0.36
_exptl_crystal_size_mid 0.12
_exptl_crystal_size_min 0.02
_refine_diff_density_max 0.290
_refine_diff_density_min -0.392
_refine_diff_density_rms 0.069
_refine_ls_abs_structure_details 'Flack H D (1983), Acta Cryst. A39, 876-881'
_refine_ls_abs_structure_Flack 0.05(9)
_refine_ls_extinction_method none
_refine_ls_goodness_of_fit_ref 0.951
_refine_ls_hydrogen_treatment mixed
_refine_ls_matrix_type full
_refine_ls_number_parameters 257
_refine_ls_number_reflns 4605
_refine_ls_number_restraints 0
_refine_ls_restrained_S_all 0.951
_refine_ls_R_factor_all 0.0945
_refine_ls_R_factor_gt 0.0588
_refine_ls_shift/su_max <0.001
_refine_ls_shift/su_mean <0.001
_refine_ls_structure_factor_coef Fsqd
_refine_ls_weighting_details 'calc w=1/[\s^2^(Fo^2^)+(0.0592P)^2^+0.0000P] where P=(Fo^2^+2Fc^2^)/3'
_refine_ls_weighting_scheme calc
_refine_ls_wR_factor_gt 0.1092
_refine_ls_wR_factor_ref 0.1228
_reflns_number_gt 3332
_reflns_number_total 4605
_reflns_threshold_expression I>2\s(I)
_cod_data_source_file ol4021404_si_001.cif
_cod_data_source_block Tabertinggine
_cod_depositor_comments
;
The following automatic conversions were performed:

'_chemical_melting_point' value '113-115' was changed to '114.0(10)'
- the average value was taken and precision was estimated.

Automatic conversion script
Id: cif_fix_values 1891 2012-01-12 08:04:46Z andrius 
;
_cod_database_code 1512333

loop_
_symmetry_equiv_pos_as_xyz
'x, y, z'
'x+1/2, -y+1/2, -z'
'-x, y+1/2, -z+1/2'
'-x+1/2, -y, z+1/2'

loop_
_atom_site_label
_atom_site_type_symbol
_atom_site_fract_x
_atom_site_fract_y
_atom_site_fract_z
_atom_site_U_iso_or_equiv
_atom_site_adp_type
_atom_site_occupancy
_atom_site_symmetry_multiplicity
_atom_site_calc_flag
_atom_site_refinement_flags
C1 C 0.5377(6) 0.8361(4) 0.43316(11) 0.0223(9) Uani 1 1 d .
H1 H 0.5604 0.9414 0.4373 0.027 Uiso 1 1 calc R
C2 C 0.6101(5) 0.4048(3) 0.66070(10) 0.0139(8) Uani 1 1 d .
C3 C 0.8456(6) 0.0622(3) 0.63249(12) 0.0199(9) Uani 1 1 d .
H3A H 0.8824 0.0021 0.6568 0.024 Uiso 1 1 calc R
H3B H 0.9395 0.0418 0.6095 0.024 Uiso 1 1 calc R
C5 C 0.9209(6) 0.2390(4) 0.68718(11) 0.0209(8) Uani 1 1 d .
H5A H 1.0533 0.1947 0.6908 0.025 Uiso 1 1 calc R
H5B H 0.8280 0.1905 0.7065 0.025 Uiso 1 1 calc R
C6 C 0.9324(6) 0.4003(4) 0.69810(12) 0.0205(8) Uani 1 1 d .
H6A H 0.9609 0.4126 0.7282 0.025 Uiso 1 1 calc R
H6B H 1.0399 0.4468 0.6820 0.025 Uiso 1 1 calc R
C7 C 0.7389(6) 0.4672(4) 0.68761(11) 0.0160(8) Uani 1 1 d .
C8 C 0.6489(6) 0.5998(4) 0.70062(10) 0.0159(8) Uani 1 1 d .
C9 C 0.7092(6) 0.7126(4) 0.72654(11) 0.0207(9) Uani 1 1 d .
H9 H 0.8353 0.7103 0.7397 0.025 Uiso 1 1 calc R
C10 C 0.5827(6) 0.8272(4) 0.73267(11) 0.0232(9) Uani 1 1 d .
H10 H 0.6222 0.9040 0.7503 0.028 Uiso 1 1 calc R
C11 C 0.3960(6) 0.8318(4) 0.71313(11) 0.0223(9) Uani 1 1 d .
H11 H 0.3116 0.9119 0.7180 0.027 Uiso 1 1 calc R
C12 C 0.3325(6) 0.7233(4) 0.68712(10) 0.0187(8) Uani 1 1 d .
H12 H 0.2061 0.7267 0.6741 0.022 Uiso 1 1 calc R
C13 C 0.4622(6) 0.6075(4) 0.68069(11) 0.0159(8) Uani 1 1 d .
C14 C 0.6338(6) 0.0283(3) 0.61878(11) 0.0186(8) Uani 1 1 d .
H14 H 0.5948 -0.0710 0.6274 0.022 Uiso 1 1 calc R
C15 C 0.6040(6) 0.0495(4) 0.57155(12) 0.0207(9) Uani 1 1 d .
H15A H 0.7040 -0.0074 0.5561 0.025 Uiso 1 1 calc R
H15B H 0.4709 0.0144 0.5634 0.025 Uiso 1 1 calc R
C16 C 0.6485(5) 0.2716(4) 0.63517(10) 0.0150(7) Uani 1 1 d .
C17 C 0.5142(6) 0.1418(4) 0.64291(11) 0.0178(9) Uani 1 1 d .
H17A H 0.3801 0.1557 0.6310 0.021 Uiso 1 1 calc R
H17B H 0.5035 0.1182 0.6730 0.021 Uiso 1 1 calc R
C18 C 0.6174(6) 0.3989(4) 0.50118(12) 0.0221(9) Uani 1 1 d .
H18A H 0.7423 0.4453 0.5091 0.033 Uiso 1 1 calc R
H18B H 0.5067 0.4485 0.5148 0.033 Uiso 1 1 calc R
H18C H 0.6011 0.4038 0.4708 0.033 Uiso 1 1 calc R
C19 C 0.6209(5) 0.2441(4) 0.51475(10) 0.0178(7) Uani 1 1 d .
C20 C 0.6239(5) 0.2078(4) 0.55984(10) 0.0162(8) Uani 1 1 d .
C21 C 0.6428(5) 0.3082(4) 0.58884(11) 0.0162(8) Uani 1 1 d .
H21 H 0.6531 0.4059 0.5805 0.019 Uiso 1 1 calc R
Cl1 Cl 0.43539(16) 0.76597(10) 0.47935(3) 0.0296(2) Uani 1 1 d .
Cl2 Cl 0.37197(16) 0.81420(10) 0.39100(3) 0.0317(3) Uani 1 1 d .
Cl3 Cl 0.76572(17) 0.75565(16) 0.42206(3) 0.0496(4) Uani 1 1 d .
H1A H 0.352(7) 0.469(5) 0.6366(14) 0.041(14) Uiso 1 1 d .
H1B H 0.153(7) 0.340(5) 0.5775(14) 0.030(14) Uiso 1 1 d .
H1C H 0.040(7) 0.311(5) 0.6114(13) 0.042(13) Uiso 1 1 d .
N1 N 0.4398(5) 0.4864(3) 0.65626(9) 0.0139(6) Uani 1 1 d .
N4 N 0.8534(5) 0.2180(3) 0.64392(8) 0.0168(6) Uani 1 1 d .
O1 O 0.1498(4) 0.3598(3) 0.60062(9) 0.0213(6) Uani 1 1 d .
O19 O 0.6235(4) 0.1481(3) 0.48865(8) 0.0244(6) Uani 1 1 d .

loop_
_atom_site_aniso_label
_atom_site_aniso_U_11
_atom_site_aniso_U_22
_atom_site_aniso_U_33
_atom_site_aniso_U_23
_atom_site_aniso_U_13
_atom_site_aniso_U_12
C1 0.021(2) 0.025(2) 0.021(2) 0.0043(16) -0.0030(17) 0.0060(18)
C2 0.016(2) 0.0116(15) 0.0146(18) 0.0020(14) 0.0009(15) -0.0022(15)
C3 0.025(2) 0.0127(17) 0.022(2) -0.0035(15) -0.0016(18) 0.0038(16)
C5 0.018(2) 0.0251(19) 0.0197(18) -0.0011(16) -0.0019(15) 0.0018(19)
C6 0.019(2) 0.0247(19) 0.018(2) -0.0036(16) -0.0012(16) -0.0011(18)
C7 0.018(2) 0.0181(17) 0.0118(18) 0.0023(15) 0.0026(16) -0.0010(17)
C8 0.018(2) 0.0194(18) 0.0102(18) 0.0009(14) -0.0007(15) -0.0067(17)
C9 0.023(2) 0.0226(19) 0.0166(19) -0.0047(16) -0.0020(16) -0.0047(17)
C10 0.033(3) 0.0207(18) 0.0161(19) -0.0078(16) 0.0041(18) -0.0060(19)
C11 0.028(2) 0.0174(17) 0.022(2) -0.0014(15) 0.0065(18) 0.0012(18)
C12 0.023(2) 0.0196(17) 0.0136(17) 0.0013(15) 0.0006(15) -0.0002(17)
C13 0.018(2) 0.0125(17) 0.0167(19) 0.0003(15) 0.0032(16) -0.0017(16)
C14 0.030(2) 0.0097(15) 0.0164(19) -0.0024(14) -0.0003(17) 0.0002(17)
C15 0.023(2) 0.0150(17) 0.024(2) -0.0007(15) 0.0018(17) 0.0018(17)
C16 0.0169(18) 0.0130(15) 0.0151(17) -0.0010(14) -0.0005(14) 0.0022(16)
C17 0.020(2) 0.0153(17) 0.019(2) 0.0020(15) 0.0040(16) -0.0033(16)
C18 0.028(2) 0.0164(18) 0.021(2) 0.0026(16) -0.0006(19) -0.0058(18)
C19 0.0117(17) 0.0220(17) 0.0199(18) -0.0004(17) -0.0009(14) 0.0009(17)
C20 0.0116(18) 0.0180(17) 0.0189(18) -0.0025(14) 0.0011(15) -0.0011(15)
C21 0.0108(18) 0.0176(17) 0.0203(19) 0.0019(15) 0.0034(15) -0.0023(16)
Cl1 0.0342(6) 0.0275(5) 0.0273(5) 0.0044(4) 0.0065(4) 0.0009(5)
Cl2 0.0365(6) 0.0263(5) 0.0323(6) 0.0009(4) -0.0108(5) 0.0026(5)
Cl3 0.0354(6) 0.0874(10) 0.0261(5) 0.0137(7) 0.0059(5) 0.0282(8)
N1 0.0164(17) 0.0111(14) 0.0143(16) -0.0014(12) -0.0024(14) -0.0016(13)
N4 0.0155(16) 0.0179(14) 0.0171(15) -0.0021(12) -0.0035(12) 0.0019(14)
O1 0.0195(15) 0.0278(15) 0.0165(16) -0.0036(12) 0.0014(13) -0.0065(13)
O19 0.0320(17) 0.0223(13) 0.0188(14) -0.0028(11) 0.0005(13) 0.0013(13)

loop_
_atom_type_symbol
_atom_type_description
_atom_type_scat_dispersion_real
_atom_type_scat_dispersion_imag
_atom_type_scat_source
C C 0.0033 0.0016 'International Tables Vol C Tables 4.2.6.8 and 6.1.1.4'
H H 0.0000 0.0000 'International Tables Vol C Tables 4.2.6.8 and 6.1.1.4'
N N 0.0061 0.0033 'International Tables Vol C Tables 4.2.6.8 and 6.1.1.4'
O O 0.0106 0.0060 'International Tables Vol C Tables 4.2.6.8 and 6.1.1.4'
Cl Cl 0.1484 0.1585 'International Tables Vol C Tables 4.2.6.8 and 6.1.1.4'

loop_
_geom_angle_atom_site_label_1
_geom_angle_atom_site_label_2
_geom_angle_atom_site_label_3
_geom_angle
Cl3 C1 Cl1 111.0(2)
Cl3 C1 Cl2 110.6(2)
Cl1 C1 Cl2 110.7(2)
Cl3 C1 H1 108.2
Cl1 C1 H1 108.2
Cl2 C1 H1 108.2
C7 C2 N1 111.3(3)
C7 C2 C16 126.0(3)
N1 C2 C16 122.5(3)
N4 C3 C14 107.6(3)
N4 C3 H3A 110.2
C14 C3 H3A 110.2
N4 C3 H3B 110.2
C14 C3 H3B 110.2
H3A C3 H3B 108.5
N4 C5 C6 111.0(3)
N4 C5 H5A 109.4
C6 C5 H5A 109.4
N4 C5 H5B 109.4
C6 C5 H5B 109.4
H5A C5 H5B 108.0
C7 C6 C5 108.2(3)
C7 C6 H6A 110.1
C5 C6 H6A 110.1
C7 C6 H6B 110.1
C5 C6 H6B 110.1
H6A C6 H6B 108.4
C2 C7 C8 106.3(3)
C2 C7 C6 121.9(3)
C8 C7 C6 131.7(3)
C9 C8 C13 119.3(3)
C9 C8 C7 133.9(4)
C13 C8 C7 106.8(3)
C10 C9 C8 119.0(4)
C10 C9 H9 120.5
C8 C9 H9 120.5
C9 C10 C11 120.9(3)
C9 C10 H10 119.5
C11 C10 H10 119.5
C12 C11 C10 121.7(4)
C12 C11 H11 119.2
C10 C11 H11 119.2
C11 C12 C13 117.2(3)
C11 C12 H12 121.4
C13 C12 H12 121.4
N1 C13 C12 129.9(4)
N1 C13 C8 108.2(3)
C12 C13 C8 121.9(3)
C3 C14 C17 101.8(3)
C3 C14 C15 112.2(3)
C17 C14 C15 109.8(3)
C3 C14 H14 110.9
C17 C14 H14 110.9
C15 C14 H14 110.9
C20 C15 C14 110.7(3)
C20 C15 H15A 109.5
C14 C15 H15A 109.5
C20 C15 H15B 109.5
C14 C15 H15B 109.5
H15A C15 H15B 108.1
N4 C16 C2 109.3(3)
N4 C16 C21 106.3(3)
C2 C16 C21 109.9(3)
N4 C16 C17 104.7(3)
C2 C16 C17 117.3(3)
C21 C16 C17 108.6(3)
C16 C17 C14 98.6(3)
C16 C17 H17A 112.1
C14 C17 H17A 112.1
C16 C17 H17B 112.1
C14 C17 H17B 112.1
H17A C17 H17B 109.7
C19 C18 H18A 109.5
C19 C18 H18B 109.5
H18A C18 H18B 109.5
C19 C18 H18C 109.5
H18A C18 H18C 109.5
H18B C18 H18C 109.5
O19 C19 C20 120.0(3)
O19 C19 C18 120.0(3)
C20 C19 C18 120.0(3)
C21 C20 C19 121.7(3)
C21 C20 C15 121.1(3)
C19 C20 C15 117.2(3)
C20 C21 C16 122.0(3)
C20 C21 H21 119.0
C16 C21 H21 119.0
C13 N1 C2 107.4(3)
C13 N1 H1A 129(3)
C2 N1 H1A 122(3)
C5 N4 C3 111.7(3)
C5 N4 C16 114.7(3)
C3 N4 C16 104.1(3)
H1B O1 H1C 105(4)

loop_
_geom_bond_atom_site_label_1
_geom_bond_atom_site_label_2
_geom_bond_distance
C1 Cl3 1.747(4)
C1 Cl1 1.759(4)
C1 Cl2 1.765(4)
C1 H1 1.0000
C2 C7 1.355(5)
C2 N1 1.384(5)
C2 C16 1.507(5)
C3 N4 1.496(4)
C3 C14 1.528(6)
C3 H3A 0.9900
C3 H3B 0.9900
C5 N4 1.472(4)
C5 C6 1.542(5)
C5 H5A 0.9900
C5 H5B 0.9900
C6 C7 1.485(5)
C6 H6A 0.9900
C6 H6B 0.9900
C7 C8 1.437(5)
C8 C9 1.399(5)
C8 C13 1.414(5)
C9 C10 1.379(5)
C9 H9 0.9500
C10 C11 1.408(6)
C10 H10 0.9500
C11 C12 1.377(5)
C11 H11 0.9500
C12 C13 1.403(5)
C12 H12 0.9500
C13 N1 1.380(4)
C14 C17 1.537(5)
C14 C15 1.540(5)
C14 H14 1.0000
C15 C20 1.525(5)
C15 H15A 0.9900
C15 H15B 0.9900
C16 N4 1.496(4)
C16 C21 1.524(5)
C16 C17 1.529(5)
C17 H17A 0.9900
C17 H17B 0.9900
C18 C19 1.505(5)
C18 H18A 0.9800
C18 H18B 0.9800
C18 H18C 0.9800
C19 O19 1.223(4)
C19 C20 1.484(5)
C20 C21 1.323(5)
C21 H21 0.9500
N1 H1A 0.88(5)
O1 H1B 0.76(4)
O1 H1C 0.94(5)

loop_
_geom_torsion_atom_site_label_1
_geom_torsion_atom_site_label_2
_geom_torsion_atom_site_label_3
_geom_torsion_atom_site_label_4
_geom_torsion
N4 C5 C6 C7 52.4(4)
N1 C2 C7 C8 -1.6(4)
C16 C2 C7 C8 172.9(3)
N1 C2 C7 C6 179.4(3)
C16 C2 C7 C6 -6.0(5)
C5 C6 C7 C2 -19.9(5)
C5 C6 C7 C8 161.4(4)
C2 C7 C8 C9 -177.5(4)
C6 C7 C8 C9 1.3(7)
C2 C7 C8 C13 1.4(4)
C6 C7 C8 C13 -179.8(4)
C13 C8 C9 C10 1.4(5)
C7 C8 C9 C10 -179.8(4)
C8 C9 C10 C11 -0.3(6)
C9 C10 C11 C12 -0.3(6)
C10 C11 C12 C13 -0.2(5)
C11 C12 C13 N1 -179.1(4)
C11 C12 C13 C8 1.4(5)
C9 C8 C13 N1 178.4(3)
C7 C8 C13 N1 -0.7(4)
C9 C8 C13 C12 -2.0(5)
C7 C8 C13 C12 178.9(3)
N4 C3 C14 C17 -26.9(3)
N4 C3 C14 C15 90.4(3)
C3 C14 C15 C20 -66.6(4)
C17 C14 C15 C20 45.9(4)
C7 C2 C16 N4 -0.3(5)
N1 C2 C16 N4 173.7(3)
C7 C2 C16 C21 -116.6(4)
N1 C2 C16 C21 57.4(4)
C7 C2 C16 C17 118.7(4)
N1 C2 C16 C17 -67.3(4)
N4 C16 C17 C14 -46.6(3)
C2 C16 C17 C14 -168.0(3)
C21 C16 C17 C14 66.6(3)
C3 C14 C17 C16 43.6(3)
C15 C14 C17 C16 -75.4(3)
O19 C19 C20 C21 172.6(4)
C18 C19 C20 C21 -6.6(5)
O19 C19 C20 C15 -7.4(5)
C18 C19 C20 C15 173.3(3)
C14 C15 C20 C21 -6.6(5)
C14 C15 C20 C19 173.5(3)
C19 C20 C21 C16 -179.2(3)
C15 C20 C21 C16 0.8(5)
N4 C16 C21 C20 78.5(4)
C2 C16 C21 C20 -163.3(3)
C17 C16 C21 C20 -33.7(5)
C12 C13 N1 C2 -179.8(4)
C8 C13 N1 C2 -0.3(4)
C7 C2 N1 C13 1.2(4)
C16 C2 N1 C13 -173.6(3)
C6 C5 N4 C3 178.8(3)
C6 C5 N4 C16 -63.0(4)
C14 C3 N4 C5 122.5(3)
C14 C3 N4 C16 -1.9(3)
C2 C16 N4 C5 34.6(4)
C21 C16 N4 C5 153.2(3)
C17 C16 N4 C5 -91.9(3)
C2 C16 N4 C3 157.0(3)
C21 C16 N4 C3 -84.3(3)
C17 C16 N4 C3 30.5(3)
